data_7118782
loop_
_publ_author_name
'Janes, Trevor'
'Osten, Kimberly M.'
'Pantaleo, Adam'
'Yan, Ellen'
'Yang, Yanxin'
'Song, Datong'

_publ_section_title
;
 Insertion of CO2 into the carbon-boron bond of a boronic ester ligand.
;
_journal_issue 22
_journal_name_full 'Chemical communications (Cambridge, England)'
_journal_page_first 4148
_journal_page_last 4151
_journal_paper_doi 10.1039/c6cc01257d
_journal_volume 52
_journal_year 2016
_chemical_formula_sum 'C34 H36 N4 Zn'
_chemical_formula_weight 566.04
_chemical_name_systematic
;
 ?
;
_space_group_crystal_system monoclinic
_space_group_IT_number 15
_space_group_name_Hall '-C 2yc'
_space_group_name_H-M_alt 'C 1 2/c 1'
_symmetry_space_group_name_Hall '-C 2yc'
_symmetry_space_group_name_H-M 'C 1 2/c 1'
_atom_sites_solution_hydrogens geom
_atom_sites_solution_primary direct
_atom_sites_solution_secondary difmap
_audit_creation_method SHELXL-2014
_audit_update_record
;
2016-02-16 deposited with the CCDC.
2016-02-18 downloaded from the CCDC.
;
_cell_angle_alpha 90
_cell_angle_beta 108.052(4)
_cell_angle_gamma 90
_cell_formula_units_Z 8
_cell_length_a 21.3090(19)
_cell_length_b 10.0652(9)
_cell_length_c 29.168(3)
_cell_measurement_reflns_used 25438
_cell_measurement_temperature 150(2)
_cell_measurement_theta_max 27.510
_cell_measurement_theta_min 2.090
_cell_volume 5948.0(10)
_computing_cell_refinement 'Bruker Apex 2 software package version 2014.5.0.0'
_computing_data_collection 'Bruker Apex 2 software package version 2014.5.0.0'
_computing_data_reduction 'Bruker Apex 2 software package version 2014.5.0.0'
_computing_molecular_graphics 'ORTEP-3 version 2.02 and POV-Ray version 3.62'
_computing_publication_material 'SHELXTL (Sheldrick, 2014)'
_computing_structure_refinement 'SHELXL (Sheldrick, 2014)'
_computing_structure_solution 'SHELXS (Sheldrick, 2014)'
_diffrn_ambient_temperature 150(2)
_diffrn_measured_fraction_theta_full 0.999
_diffrn_measured_fraction_theta_max 0.991
_diffrn_measurement_device_type 'Bruker Kappa Apex II CCD'
_diffrn_measurement_method 'phi scan and omega scan'
_diffrn_radiation_type MoK\a
_diffrn_radiation_wavelength 0.71073
_diffrn_reflns_av_R_equivalents 0.0602
_diffrn_reflns_av_unetI/netI 0.0724
_diffrn_reflns_Laue_measured_fraction_full 0.999
_diffrn_reflns_Laue_measured_fraction_max 0.991
_diffrn_reflns_limit_h_max 27
_diffrn_reflns_limit_h_min -26
_diffrn_reflns_limit_k_max 12
_diffrn_reflns_limit_k_min -13
_diffrn_reflns_limit_l_max 37
_diffrn_reflns_limit_l_min -37
_diffrn_reflns_number 25438
_diffrn_reflns_point_group_measured_fraction_full 0.999
_diffrn_reflns_point_group_measured_fraction_max 0.991
_diffrn_reflns_theta_full 25.242
_diffrn_reflns_theta_max 27.510
_diffrn_reflns_theta_min 2.090
_diffrn_source 'sealed tube with graphite monochromator'
_exptl_absorpt_coefficient_mu 0.854
_exptl_absorpt_correction_T_max 0.7456
_exptl_absorpt_correction_T_min 0.6680
_exptl_absorpt_correction_type multi-scan
_exptl_absorpt_process_details SADABS
_exptl_crystal_colour 'dark purple'
_exptl_crystal_density_diffrn 1.264
_exptl_crystal_description block
_exptl_crystal_F_000 2384
_exptl_crystal_size_max 0.100
_exptl_crystal_size_mid 0.080
_exptl_crystal_size_min 0.060
_refine_diff_density_max 0.331
_refine_diff_density_min -0.371
_refine_diff_density_rms 0.065
_refine_ls_extinction_method none
_refine_ls_goodness_of_fit_ref 1.002
_refine_ls_hydrogen_treatment constr
_refine_ls_matrix_type full
_refine_ls_number_parameters 360
_refine_ls_number_reflns 6770
_refine_ls_number_restraints 0
_refine_ls_restrained_S_all 1.002
_refine_ls_R_factor_all 0.0821
_refine_ls_R_factor_gt 0.0434
_refine_ls_shift/su_max 0.002
_refine_ls_shift/su_mean 0.000
_refine_ls_structure_factor_coef Fsqd
_refine_ls_weighting_details 'w=1/[\s^2^(Fo^2^)+(0.0436P)^2^+0.5169P] where P=(Fo^2^+2Fc^2^)/3'
_refine_ls_weighting_scheme calc
_refine_ls_wR_factor_gt 0.0882
_refine_ls_wR_factor_ref 0.0990
_reflns_Friedel_coverage 0.000
_reflns_number_gt 4537
_reflns_number_total 6770
_reflns_threshold_expression 'I > 2\s(I)'
_cod_data_source_file c6cc01257d2.cif
_cod_data_source_block 1b
_cod_depositor_comments 'Adding full bibliography for 7118778--7118782.cif.'
_cod_original_cell_volume 5947.9(10)
_cod_database_code 7118782
_shelx_space_group_comment
;
The symmetry employed for this shelxl refinement is uniquely defined
by the following loop, which should always be used as a source of
symmetry information in preference to the above space-group names.
They are only intended as comments.
;
_shelx_estimated_absorpt_t_min 0.919
_shelx_estimated_absorpt_t_max 0.951
_shelxl_version_number 2014-3

loop_
_space_group_symop_operation_xyz
'x, y, z'
'-x, y, -z+1/2'
'x+1/2, y+1/2, z'
'-x+1/2, y+1/2, -z+1/2'
'-x, -y, -z'
'x, -y, z-1/2'
'-x+1/2, -y+1/2, -z'
'x+1/2, -y+1/2, z-1/2'

loop_
_atom_site_label
_atom_site_type_symbol
_atom_site_fract_x
_atom_site_fract_y
_atom_site_fract_z
_atom_site_U_iso_or_equiv
_atom_site_adp_type
_atom_site_occupancy
_atom_site_site_symmetry_order
_atom_site_calc_flag
_atom_site_refinement_flags_posn
_atom_site_refinement_flags_adp
Zn1 Zn -0.13009(2) 0.38536(3) 0.86461(2) 0.02327(10) Uani 1 1 d . .
N3 N -0.05223(9) 0.3936(2) 0.84250(7) 0.0237(4) Uani 1 1 d . .
C15 C -0.08621(11) 0.1171(2) 0.87254(8) 0.0231(5) Uani 1 1 d . .
C5 C -0.19240(12) 0.6038(2) 0.88257(8) 0.0231(5) Uani 1 1 d . .
N4 N -0.12375(9) 0.20209(19) 0.88744(7) 0.0205(4) Uani 1 1 d . .
C27 C -0.04658(12) 0.6067(3) 0.80249(9) 0.0274(6) Uani 1 1 d . .
N1 N -0.13675(9) 0.5408(2) 0.90882(7) 0.0233(5) Uani 1 1 d . .
C22 C -0.22179(12) 0.1298(2) 0.90815(9) 0.0233(5) Uani 1 1 d . .
C26 C -0.02024(12) 0.5181(2) 0.84077(8) 0.0246(6) Uani 1 1 d . .
N2 N -0.21924(10) 0.4513(2) 0.81532(7) 0.0258(5) Uani 1 1 d . .
C13 C -0.02419(12) 0.2803(3) 0.83542(8) 0.0252(6) Uani 1 1 d . .
C11 C -0.32775(13) 0.6233(3) 0.77388(10) 0.0362(7) Uani 1 1 d . .
H11A H -0.3643 0.6790 0.7588 0.043 Uiso 1 1 calc R U
C19 C -0.14782(13) 0.1227(2) 1.00504(9) 0.0288(6) Uani 1 1 d . .
H19A H -0.1223 0.1196 1.0381 0.035 Uiso 1 1 calc R U
C25 C -0.26242(12) 0.1310(3) 0.85592(9) 0.0330(6) Uani 1 1 d . .
H25A H -0.2622 0.2205 0.8428 0.049 Uiso 1 1 calc R U
H25B H -0.3079 0.1049 0.8529 0.049 Uiso 1 1 calc R U
H25C H -0.2437 0.0682 0.8380 0.049 Uiso 1 1 calc R U
C21 C -0.25003(12) 0.0955(2) 0.94376(9) 0.0265(6) Uani 1 1 d . .
H21A H -0.2957 0.0747 0.9344 0.032 Uiso 1 1 calc R U
C1 C -0.10455(12) 0.5975(2) 0.95089(9) 0.0277(6) Uani 1 1 d . .
H1A H -0.0648 0.5583 0.9706 0.033 Uiso 1 1 calc R U
C16 C -0.08701(13) -0.0289(2) 0.88545(9) 0.0319(6) Uani 1 1 d . .
H16A H -0.0609 -0.0797 0.8692 0.048 Uiso 1 1 calc R U
H16B H -0.1326 -0.0615 0.8750 0.048 Uiso 1 1 calc R U
H16C H -0.0681 -0.0397 0.9204 0.048 Uiso 1 1 calc R U
C20 C -0.21405(13) 0.0908(2) 0.99229(9) 0.0277(6) Uani 1 1 d . .
C14 C -0.04445(12) 0.1538(3) 0.84569(8) 0.0263(6) Uani 1 1 d . .
H14A H -0.0271 0.0817 0.8323 0.032 Uiso 1 1 calc R U
C17 C -0.15422(11) 0.1610(2) 0.92261(8) 0.0205(5) Uani 1 1 d . .
C9 C -0.26205(13) 0.4257(3) 0.77158(9) 0.0308(6) Uani 1 1 d . .
H9A H -0.2559 0.3493 0.7543 0.037 Uiso 1 1 calc R U
C31 C 0.03473(12) 0.5555(3) 0.87913(9) 0.0269(6) Uani 1 1 d . .
C8 C -0.23200(11) 0.5608(2) 0.83748(9) 0.0231(5) Uani 1 1 d . .
C6 C -0.27741(13) 0.7537(3) 0.85559(10) 0.0364(7) Uani 1 1 d . .
H6A H -0.3057 0.8277 0.8538 0.044 Uiso 1 1 calc R U
C33 C 0.07918(15) 0.8901(3) 0.83638(12) 0.0468(8) Uani 1 1 d . .
H33A H 0.0808 0.9465 0.8641 0.070 Uiso 1 1 calc R U
H33B H 0.0566 0.9377 0.8065 0.070 Uiso 1 1 calc R U
H33C H 0.1242 0.8681 0.8369 0.070 Uiso 1 1 calc R U
C7 C -0.28497(12) 0.6543(3) 0.81988(9) 0.0299(6) Uani 1 1 d . .
C29 C 0.04191(13) 0.7633(3) 0.83884(10) 0.0317(6) Uani 1 1 d . .
C30 C 0.06549(13) 0.6761(3) 0.87722(9) 0.0311(6) Uani 1 1 d . .
H30A H 0.1037 0.6995 0.9029 0.037 Uiso 1 1 calc R U
C12 C 0.03418(13) 0.2841(3) 0.81639(10) 0.0376(7) Uani 1 1 d . .
H12A H 0.0328 0.2066 0.7958 0.056 Uiso 1 1 calc R U
H12B H 0.0752 0.2829 0.8435 0.056 Uiso 1 1 calc R U
H12C H 0.0324 0.3655 0.7976 0.056 Uiso 1 1 calc R U
C18 C -0.11706(12) 0.1591(2) 0.97123(9) 0.0256(6) Uani 1 1 d . .
C24 C -0.24642(15) 0.0498(3) 1.02939(10) 0.0417(7) Uani 1 1 d . .
H24A H -0.2809 0.1140 1.0296 0.063 Uiso 1 1 calc R U
H24B H -0.2132 0.0473 1.0613 0.063 Uiso 1 1 calc R U
H24C H -0.2661 -0.0385 1.0214 0.063 Uiso 1 1 calc R U
C23 C -0.04511(13) 0.1981(3) 0.98718(9) 0.0366(7) Uani 1 1 d . .
H23A H -0.0401 0.2846 0.9733 0.055 Uiso 1 1 calc R U
H23B H -0.0196 0.1312 0.9762 0.055 Uiso 1 1 calc R U
H23C H -0.0289 0.2039 1.0224 0.055 Uiso 1 1 calc R U
C28 C -0.01496(13) 0.7280(3) 0.80280(10) 0.0326(6) Uani 1 1 d . .
H28A H -0.0332 0.7889 0.7772 0.039 Uiso 1 1 calc R U
C3 C -0.18436(14) 0.7768(3) 0.93978(10) 0.0342(7) Uani 1 1 d . .
H3A H -0.1991 0.8553 0.9514 0.041 Uiso 1 1 calc R U
C10 C -0.31597(12) 0.5108(3) 0.75090(9) 0.0350(7) Uani 1 1 d . .
H10A H -0.3453 0.4897 0.7199 0.042 Uiso 1 1 calc R U
C34 C 0.06140(14) 0.4665(3) 0.92257(9) 0.0424(7) Uani 1 1 d . .
H34A H 0.0246 0.4280 0.9315 0.064 Uiso 1 1 calc R U
H34B H 0.0893 0.5187 0.9496 0.064 Uiso 1 1 calc R U
H34C H 0.0876 0.3950 0.9148 0.064 Uiso 1 1 calc R U
C32 C -0.10645(14) 0.5720(3) 0.76051(9) 0.0415(7) Uani 1 1 d . .
H32A H -0.1096 0.4753 0.7567 0.062 Uiso 1 1 calc R U
H32B H -0.1023 0.6124 0.7310 0.062 Uiso 1 1 calc R U
H32C H -0.1462 0.6059 0.7666 0.062 Uiso 1 1 calc R U
C4 C -0.22017(13) 0.7233(2) 0.89451(10) 0.0293(6) Uani 1 1 d . .
C2 C -0.12788(13) 0.7135(3) 0.96680(9) 0.0318(6) Uani 1 1 d . .
H2A H -0.1038 0.7495 0.9973 0.038 Uiso 1 1 calc R U

loop_
_atom_site_aniso_label
_atom_site_aniso_U_11
_atom_site_aniso_U_22
_atom_site_aniso_U_33
_atom_site_aniso_U_23
_atom_site_aniso_U_13
_atom_site_aniso_U_12
Zn1 0.01802(15) 0.02546(17) 0.02660(17) 0.00352(13) 0.00730(11) 0.00457(13)
N3 0.0183(10) 0.0286(12) 0.0228(11) 0.0050(9) 0.0044(8) 0.0020(9)
C15 0.0164(12) 0.0252(13) 0.0248(13) -0.0032(11) 0.0021(10) 0.0021(11)
C5 0.0222(13) 0.0206(13) 0.0284(14) 0.0058(11) 0.0105(10) 0.0006(11)
N4 0.0174(10) 0.0238(11) 0.0206(10) 0.0015(9) 0.0063(8) 0.0036(8)
C27 0.0232(13) 0.0362(16) 0.0247(13) 0.0051(12) 0.0105(10) 0.0055(12)
N1 0.0205(11) 0.0254(12) 0.0247(11) 0.0034(9) 0.0077(9) 0.0008(9)
C22 0.0203(13) 0.0176(13) 0.0323(14) -0.0009(11) 0.0085(10) 0.0031(10)
C26 0.0232(14) 0.0277(15) 0.0271(14) 0.0028(11) 0.0140(11) 0.0009(11)
N2 0.0193(11) 0.0312(12) 0.0259(11) 0.0037(10) 0.0055(9) 0.0012(9)
C13 0.0190(13) 0.0361(16) 0.0197(13) -0.0001(11) 0.0050(10) 0.0040(11)
C11 0.0230(14) 0.0410(17) 0.0421(16) 0.0164(14) 0.0067(12) 0.0101(13)
C19 0.0399(16) 0.0233(14) 0.0235(13) -0.0023(11) 0.0103(11) -0.0049(12)
C25 0.0225(14) 0.0355(17) 0.0376(16) 0.0027(13) 0.0045(11) -0.0027(12)
C21 0.0225(13) 0.0174(14) 0.0430(16) -0.0001(11) 0.0149(12) 0.0019(10)
C1 0.0252(14) 0.0303(16) 0.0256(14) 0.0034(12) 0.0051(11) -0.0030(11)
C16 0.0335(16) 0.0279(15) 0.0379(16) 0.0001(12) 0.0163(12) 0.0048(12)
C20 0.0388(16) 0.0135(13) 0.0377(16) -0.0013(11) 0.0217(13) -0.0013(11)
C14 0.0236(14) 0.0307(15) 0.0263(14) -0.0052(11) 0.0104(11) 0.0038(11)
C17 0.0200(13) 0.0159(12) 0.0270(14) -0.0003(10) 0.0094(10) 0.0028(10)
C9 0.0266(14) 0.0375(16) 0.0270(14) 0.0010(12) 0.0064(11) 0.0003(12)
C31 0.0202(13) 0.0366(16) 0.0246(14) 0.0020(12) 0.0082(10) 0.0008(11)
C8 0.0185(13) 0.0218(13) 0.0298(14) 0.0064(11) 0.0083(11) 0.0030(10)
C6 0.0290(16) 0.0252(15) 0.0534(19) 0.0073(13) 0.0104(14) 0.0119(12)
C33 0.0457(19) 0.0285(17) 0.073(2) 0.0012(15) 0.0290(17) 0.0051(14)
C7 0.0189(13) 0.0292(15) 0.0393(16) 0.0117(12) 0.0058(11) 0.0035(11)
C29 0.0318(16) 0.0256(15) 0.0452(17) -0.0018(13) 0.0228(14) 0.0044(12)
C30 0.0240(14) 0.0348(16) 0.0352(16) -0.0049(13) 0.0100(12) -0.0020(12)
C12 0.0306(16) 0.0494(19) 0.0397(16) 0.0007(14) 0.0209(13) -0.0015(13)
C18 0.0282(14) 0.0222(13) 0.0253(14) -0.0018(11) 0.0068(11) -0.0020(11)
C24 0.059(2) 0.0303(17) 0.0477(18) 0.0001(14) 0.0334(16) -0.0045(14)
C23 0.0316(16) 0.0455(19) 0.0278(15) 0.0035(13) 0.0020(12) -0.0084(13)
C28 0.0344(16) 0.0344(16) 0.0329(15) 0.0128(12) 0.0163(13) 0.0111(13)
C3 0.0418(17) 0.0187(15) 0.0456(17) -0.0012(12) 0.0187(14) 0.0012(12)
C10 0.0235(15) 0.0507(19) 0.0266(14) 0.0088(13) 0.0017(11) 0.0008(13)
C34 0.0306(16) 0.061(2) 0.0292(15) 0.0104(14) 0.0006(12) -0.0108(14)
C32 0.0342(17) 0.056(2) 0.0307(15) 0.0155(14) 0.0043(12) 0.0031(14)
C4 0.0293(15) 0.0219(14) 0.0390(16) 0.0027(12) 0.0139(12) -0.0003(11)
C2 0.0377(17) 0.0258(15) 0.0315(15) -0.0053(12) 0.0102(12) -0.0073(12)

loop_
_atom_type_symbol
_atom_type_description
_atom_type_scat_dispersion_real
_atom_type_scat_dispersion_imag
_atom_type_scat_source
C C 0.0033 0.0016 'International Tables Vol C Tables 4.2.6.8 and 6.1.1.4'
H H 0.0000 0.0000 'International Tables Vol C Tables 4.2.6.8 and 6.1.1.4'
N N 0.0061 0.0033 'International Tables Vol C Tables 4.2.6.8 and 6.1.1.4'
Zn Zn 0.2839 1.4301 'International Tables Vol C Tables 4.2.6.8 and 6.1.1.4'

loop_
_geom_angle_atom_site_label_1
_geom_angle_atom_site_label_2
_geom_angle_atom_site_label_3
_geom_angle
N4 Zn1 N3 100.14(8)
N4 Zn1 N1 121.00(8)
N3 Zn1 N1 113.81(8)
N4 Zn1 N2 118.94(8)
N3 Zn1 N2 116.06(7)
N1 Zn1 N2 88.02(8)
C13 N3 C26 120.07(19)
C13 N3 Zn1 118.74(16)
C26 N3 Zn1 120.57(15)
N4 C15 C14 124.1(2)
N4 C15 C16 119.1(2)
C14 C15 C16 116.8(2)
N1 C5 C8 123.8(2)
N1 C5 C4 127.7(2)
C8 C5 C4 108.4(2)
C15 N4 C17 119.9(2)
C15 N4 Zn1 118.73(16)
C17 N4 Zn1 121.16(14)
C28 C27 C26 118.6(2)
C28 C27 C32 119.6(2)
C26 C27 C32 121.8(2)
C1 N1 C5 115.5(2)
C1 N1 Zn1 141.72(17)
C5 N1 Zn1 102.70(16)
C21 C22 C17 118.0(2)
C21 C22 C25 120.8(2)
C17 C22 C25 121.2(2)
C31 C26 C27 119.7(2)
C31 C26 N3 119.8(2)
C27 C26 N3 120.4(2)
C9 N2 C8 115.7(2)
C9 N2 Zn1 142.42(18)
C8 N2 Zn1 101.77(15)
N3 C13 C14 124.0(2)
N3 C13 C12 119.6(2)
C14 C13 C12 116.3(2)
C10 C11 C7 119.0(2)
C20 C19 C18 122.5(2)
C20 C21 C22 122.6(2)
N1 C1 C2 121.8(2)
C19 C20 C21 117.5(2)
C19 C20 C24 121.8(2)
C21 C20 C24 120.7(2)
C15 C14 C13 130.3(2)
C18 C17 C22 120.6(2)
C18 C17 N4 119.4(2)
C22 C17 N4 119.9(2)
N2 C9 C10 120.9(2)
C30 C31 C26 119.5(2)
C30 C31 C34 119.5(2)
C26 C31 C34 121.0(2)
N2 C8 C5 123.6(2)
N2 C8 C7 128.1(2)
C5 C8 C7 108.3(2)
C7 C6 C4 108.0(2)
C11 C7 C6 138.7(2)
C11 C7 C8 113.7(2)
C6 C7 C8 107.6(2)
C28 C29 C30 117.6(2)
C28 C29 C33 121.9(3)
C30 C29 C33 120.4(3)
C29 C30 C31 121.8(2)
C19 C18 C17 118.7(2)
C19 C18 C23 120.4(2)
C17 C18 C23 120.8(2)
C29 C28 C27 122.6(2)
C2 C3 C4 118.9(2)
C11 C10 C9 122.5(3)
C3 C4 C6 138.4(2)
C3 C4 C5 113.8(2)
C6 C4 C5 107.7(2)
C3 C2 C1 122.2(2)

loop_
_geom_bond_atom_site_label_1
_geom_bond_atom_site_label_2
_geom_bond_distance
Zn1 N4 1.9516(19)
Zn1 N3 1.9594(19)
Zn1 N1 2.060(2)
Zn1 N2 2.103(2)
N3 C13 1.333(3)
N3 C26 1.435(3)
C15 N4 1.333(3)
C15 C14 1.405(3)
C15 C16 1.518(3)
C5 N1 1.353(3)
C5 C8 1.393(3)
C5 C4 1.430(3)
N4 C17 1.434(3)
C27 C28 1.393(4)
C27 C26 1.403(3)
C27 C32 1.510(4)
N1 C1 1.334(3)
C22 C21 1.395(3)
C22 C17 1.405(3)
C22 C25 1.501(3)
C26 C31 1.398(3)
N2 C9 1.344(3)
N2 C8 1.348(3)
C13 C14 1.406(3)
C13 C12 1.511(3)
C11 C10 1.378(4)
C11 C7 1.404(4)
C19 C20 1.381(4)
C19 C18 1.392(3)
C21 C20 1.386(3)
C1 C2 1.403(3)
C20 C24 1.510(3)
C17 C18 1.394(3)
C9 C10 1.409(4)
C31 C30 1.389(4)
C31 C34 1.512(3)
C8 C7 1.436(3)
C6 C7 1.417(4)
C6 C4 1.418(4)
C33 C29 1.517(4)
C29 C28 1.382(4)
C29 C30 1.388(4)
C18 C23 1.510(3)
C3 C2 1.374(4)
C3 C4 1.411(4)
